data_4349054
loop_
_publ_author_name
'Wallen, Christian M.'
'Wielizcko, Marika'
'Bacsa, John'
'Scarborough, Christopher C.'

_publ_section_title
;
 Heterotrimetallic sandwich complexes supported by sulfonamido ligands
;
_journal_issue 1
_journal_name_full 'Inorganic Chemistry Frontiers'
_journal_page_first 142
_journal_paper_doi 10.1039/C5QI00233H
_journal_volume 3
_journal_year 2016
_chemical_absolute_configuration unk
_chemical_formula_moiety 'C54 H66 Ca Co2 N8 O12 S6'
_chemical_formula_sum 'C54 H66 Ca Co2 N8 O12 S6'
_chemical_formula_weight 1369.44
_space_group_crystal_system monoclinic
_space_group_IT_number 4
_space_group_name_Hall 'P 2yb'
_space_group_name_H-M_alt 'P 1 21 1'
_atom_sites_solution_hydrogens geom
_audit_creation_date 2015-10-30
_audit_creation_method
;
Olex2 1.2-dev
(compiled 2015.09.30 svn.r3233 for OlexSys, GUI svn.r5103)
;
_audit_update_record
;
2015-10-30 deposited with the CCDC.
2015-11-26 downloaded from the CCDC.
;
_cell_angle_alpha 90
_cell_angle_beta 112.3550(10)
_cell_angle_gamma 90
_cell_formula_units_Z 2
_cell_length_a 13.9236(11)
_cell_length_b 13.3642(10)
_cell_length_c 17.2950(13)
_cell_measurement_reflns_used 7388
_cell_measurement_temperature 109.01
_cell_measurement_theta_max 29.09
_cell_measurement_theta_min 2.20
_cell_volume 2976.4(4)
_computing_cell_refinement 'SAINT v8.27A (Bruker, 2012)'
_computing_data_collection 'APEX2 v2011.2-4 (Bruker, 2011)'
_computing_data_reduction 'SAINT v8.27A (Bruker, 2012)'
_computing_molecular_graphics 'Olex2 (Dolomanov et al., 2009)'
_computing_publication_material 'Olex2 (Dolomanov et al., 2009)'
_computing_structure_refinement 'XL (Sheldrick, 2008)'
_computing_structure_solution
;
Superflip (Palatinus & Chapuis, 2007;Palatinus & van der Lee, 2008;
Palatinus et al., 2012)
;
_diffrn_ambient_temperature 109.01
_diffrn_detector_area_resol_mean 512
_diffrn_measured_fraction_theta_full 1.000
_diffrn_measured_fraction_theta_max 0.995
_diffrn_measurement_device_type 'Bruker APEX-II CCD'
_diffrn_measurement_method '\f and \w scans'
_diffrn_radiation_monochromator graphite
_diffrn_radiation_type MoK\a
_diffrn_radiation_wavelength 0.71073
_diffrn_reflns_av_R_equivalents 0.0328
_diffrn_reflns_av_unetI/netI 0.0676
_diffrn_reflns_Laue_measured_fraction_full 1.000
_diffrn_reflns_Laue_measured_fraction_max 0.995
_diffrn_reflns_limit_h_max 19
_diffrn_reflns_limit_h_min -19
_diffrn_reflns_limit_k_max 17
_diffrn_reflns_limit_k_min -18
_diffrn_reflns_limit_l_max 23
_diffrn_reflns_limit_l_min -23
_diffrn_reflns_number 22136
_diffrn_reflns_point_group_measured_fraction_full 1.000
_diffrn_reflns_point_group_measured_fraction_max 0.996
_diffrn_reflns_theta_full 25.242
_diffrn_reflns_theta_max 29.216
_diffrn_reflns_theta_min 1.581
_diffrn_source 'fine-focus sealed tube'
_diffrn_source_current 35
_diffrn_source_voltage 45
_diffrn_standards_number 0
_exptl_absorpt_coefficient_mu 0.921
_exptl_absorpt_correction_T_max 0.7458
_exptl_absorpt_correction_T_min 0.5819
_exptl_absorpt_correction_type multi-scan
_exptl_absorpt_process_details
;
SADABS-2012/1 (Bruker,2012) was used for absorption correction.
wR2(int) was 0.0641 before and 0.0505 after correction.
The Ratio of minimum to maximum transmission is 0.7802.
The \l/2 correction factor is 0.0015.
;
_exptl_crystal_colour 'clear bluish violet'
_exptl_crystal_colour_lustre clear
_exptl_crystal_colour_modifier bluish
_exptl_crystal_colour_primary violet
_exptl_crystal_density_diffrn 1.528
_exptl_crystal_description hexagonal
_exptl_crystal_F_000 1424
_exptl_crystal_size_max 0.33
_exptl_crystal_size_mid 0.276
_exptl_crystal_size_min 0.068
_refine_diff_density_max 1.063
_refine_diff_density_min -0.433
_refine_diff_density_rms 0.109
_refine_ls_abs_structure_details
;
 Refined as an inversion twin.
;
_refine_ls_abs_structure_Flack 0.194(14)
_refine_ls_extinction_method none
_refine_ls_goodness_of_fit_ref 1.009
_refine_ls_hydrogen_treatment constr
_refine_ls_matrix_type full
_refine_ls_number_parameters 755
_refine_ls_number_reflns 14778
_refine_ls_number_restraints 1
_refine_ls_restrained_S_all 1.009
_refine_ls_R_factor_all 0.0556
_refine_ls_R_factor_gt 0.0470
_refine_ls_shift/su_max 0.001
_refine_ls_shift/su_mean 0.000
_refine_ls_structure_factor_coef Fsqd
_refine_ls_weighting_details 'w=1/[\s^2^(Fo^2^)+(0.0624P)^2^] where P=(Fo^2^+2Fc^2^)/3'
_refine_ls_weighting_scheme calc
_refine_ls_wR_factor_gt 0.1076
_refine_ls_wR_factor_ref 0.1128
_reflns_Friedel_coverage 0.922
_reflns_Friedel_fraction_full 1.000
_reflns_Friedel_fraction_max 0.996
_reflns_number_gt 13032
_reflns_number_total 14778
_reflns_threshold_expression 'I > 2\s(I)'
_cod_data_source_file c5qi00233h2.cif
_cod_data_source_block mw03045
_cod_original_cell_volume 2976.3(4)
_cod_database_code 4349054
_shelx_space_group_comment
;
The symmetry employed for this shelxl refinement is uniquely defined
by the following loop, which should always be used as a source of
symmetry information in preference to the above space-group names.
They are only intended as comments.
;
_olex2_refinement_description
;
1. Twinned data refinement
 Scales: 0.806(14) 0.194(14)
2. Fixed Uiso
 At 1.2 times of:
  All C(H) groups, All C(H,H) groups
 At 1.5 times of:
  All C(H,H,H) groups
3.a Secondary CH2 refined with riding coordinates:
 C1(H1A,H1B), C2(H2A,H2B), C11(H11A,H11B), C10(H10A,H10B), C46(H46A,H46B),
 C19(H19A,H19B), C38(H38A,H38B), C29(H29A,H29B), C47(H47A,H47B), C20(H20A,H20B),
  C28(H28A,H28B), C37(H37A,H37B)
3.b Aromatic/amide H refined with riding coordinates:
 C49(H49), C54(H54), C50(H50), C45(H45), C14(H14), C17(H17), C41(H41),
 C40(H40), C22(H22), C26(H26), C18(H18), C53(H53), C23(H23), C27(H27), C13(H13),
  C36(H36), C31(H31), C32(H32), C35(H35), C44(H44), C9(H9), C4(H4), C8(H8),
 C5(H5)
3.c Idealised Me refined as rotating group:
 C43(H43A,H43B,H43C), C16(H16A,H16B,H16C), C25(H25A,H25B,H25C), C7(H7A,H7B,
 H7C), C52(H52A,H52B,H52C), C34(H34A,H34B,H34C)
;
_shelx_shelxl_version_number 2014/7
_olex2_date_sample_data_collection 6/14/2013
_olex2_date_sample_submission 6/13/2013
_olex2_exptl_crystal_mounting_method 'The crystal was mounted on a loop with paratone oil'
_olex2_submission_original_sample_id MW03045
_olex2_submission_special_instructions 'No special instructions were received'

loop_
_space_group_symop_operation_xyz
'x, y, z'
'-x, y+1/2, -z'

loop_
_atom_site_label
_atom_site_type_symbol
_atom_site_fract_x
_atom_site_fract_y
_atom_site_fract_z
_atom_site_U_iso_or_equiv
_atom_site_adp_type
_atom_site_occupancy
_atom_site_site_symmetry_order
_atom_site_calc_flag
_atom_site_refinement_flags_posn
Co1 Co 0.91572(4) 0.66090(4) 0.44624(4) 0.01277(13) Uani 1 1 d .
Co2 Co 0.57265(5) 0.46568(4) 0.06494(4) 0.01327(13) Uani 1 1 d .
Ca1 Ca 0.75903(7) 0.54126(6) 0.25855(5) 0.01266(18) Uani 1 1 d .
S2 S 1.04577(8) 0.56662(8) 0.35865(7) 0.0137(2) Uani 1 1 d .
S1 S 0.77410(9) 0.50541(9) 0.47693(7) 0.0161(2) Uani 1 1 d .
S5 S 0.74714(8) 0.55708(9) 0.03808(7) 0.0150(2) Uani 1 1 d .
S6 S 0.68328(9) 0.28473(8) 0.17391(7) 0.0162(2) Uani 1 1 d .
S4 S 0.46956(8) 0.56822(9) 0.17173(7) 0.0160(2) Uani 1 1 d .
S3 S 0.79745(9) 0.81629(9) 0.31490(7) 0.0162(2) Uani 1 1 d .
O4 O 1.1221(2) 0.4884(3) 0.3765(2) 0.0196(7) Uani 1 1 d .
O11 O 0.7267(3) 0.3732(3) 0.2256(2) 0.0192(7) Uani 1 1 d .
O7 O 0.5823(2) 0.5739(3) 0.2180(2) 0.0193(7) Uani 1 1 d .
O3 O 0.9385(2) 0.5344(3) 0.3129(2) 0.0192(7) Uani 1 1 d .
O10 O 0.8025(3) 0.4859(3) 0.0085(2) 0.0237(8) Uani 1 1 d .
O9 O 0.7701(2) 0.5551(3) 0.12817(19) 0.0184(7) Uani 1 1 d .
O12 O 0.6338(3) 0.2127(3) 0.2090(2) 0.0219(7) Uani 1 1 d .
O8 O 0.4138(3) 0.6608(3) 0.1636(2) 0.0220(7) Uani 1 1 d .
O2 O 0.7937(3) 0.4140(3) 0.5246(2) 0.0264(8) Uani 1 1 d .
O6 O 0.8415(3) 0.8874(3) 0.2754(2) 0.0252(8) Uani 1 1 d .
O1 O 0.7634(3) 0.4966(3) 0.3896(2) 0.0208(7) Uani 1 1 d .
O5 O 0.7705(3) 0.7182(3) 0.2743(2) 0.0202(7) Uani 1 1 d .
N3 N 1.0447(3) 0.6226(3) 0.4374(2) 0.0151(8) Uani 1 1 d .
N4 N 0.8676(3) 0.7930(3) 0.4082(2) 0.0195(8) Uani 1 1 d .
N8 N 0.6116(3) 0.3265(3) 0.0859(3) 0.0183(8) Uani 1 1 d .
N2 N 0.8573(3) 0.5896(3) 0.5140(2) 0.0176(8) Uani 1 1 d .
N7 N 0.6251(3) 0.5477(3) -0.0045(2) 0.0181(8) Uani 1 1 d .
N1 N 1.0081(3) 0.7282(3) 0.5569(2) 0.0162(8) Uani 1 1 d .
N5 N 0.4605(3) 0.4152(3) -0.0454(2) 0.0173(8) Uani 1 1 d .
N6 N 0.4564(3) 0.5163(3) 0.0874(2) 0.0178(8) Uani 1 1 d .
C48 C 0.7911(4) 0.2223(4) 0.1646(3) 0.0184(9) Uani 1 1 d .
C12 C 1.0752(3) 0.6511(4) 0.2918(3) 0.0165(9) Uani 1 1 d .
C30 C 0.4209(4) 0.4852(4) 0.2280(3) 0.0180(10) Uani 1 1 d .
C49 C 0.8129(4) 0.1243(4) 0.1910(3) 0.0185(9) Uani 1 1 d .
H49 H 0.7684 0.0883 0.2113 0.022 Uiso 1 1 calc R
C3 C 0.6523(3) 0.5508(4) 0.4725(3) 0.0189(9) Uani 1 1 d .
C21 C 0.6802(4) 0.8712(4) 0.3120(3) 0.0181(9) Uani 1 1 d .
C1 C 0.9544(4) 0.7144(4) 0.6152(3) 0.0193(10) Uani 1 1 d .
H1A H 0.9000 0.7662 0.6045 0.023 Uiso 1 1 calc R
H1B H 1.0047 0.7223 0.6734 0.023 Uiso 1 1 calc R
C2 C 0.9045(4) 0.6100(4) 0.6043(3) 0.0211(10) Uani 1 1 d .
H2A H 0.9577 0.5589 0.6327 0.025 Uiso 1 1 calc R
H2B H 0.8508 0.6084 0.6289 0.025 Uiso 1 1 calc R
C11 C 1.1392(3) 0.6535(4) 0.5076(3) 0.0171(9) Uani 1 1 d .
H11A H 1.1690 0.7141 0.4924 0.020 Uiso 1 1 calc R
H11B H 1.1918 0.5995 0.5217 0.020 Uiso 1 1 calc R
C54 C 0.8537(4) 0.2746(4) 0.1321(4) 0.0282(12) Uani 1 1 d .
H54 H 0.8366 0.3412 0.1123 0.034 Uiso 1 1 calc R
C50 C 0.9010(4) 0.0795(4) 0.1873(3) 0.0205(10) Uani 1 1 d .
H50 H 0.9165 0.0123 0.2057 0.025 Uiso 1 1 calc R
C42 C 0.8654(4) 0.8545(4) -0.0173(3) 0.0216(10) Uani 1 1 d .
C45 C 0.8448(4) 0.7396(4) 0.0831(3) 0.0213(10) Uani 1 1 d .
H45 H 0.8572 0.7229 0.1394 0.026 Uiso 1 1 calc R
C24 C 0.4973(4) 0.9624(4) 0.3063(3) 0.0257(11) Uani 1 1 d .
C10 C 1.1093(4) 0.6756(4) 0.5830(3) 0.0190(10) Uani 1 1 d .
H10A H 1.1053 0.6120 0.6109 0.023 Uiso 1 1 calc R
H10B H 1.1638 0.7175 0.6238 0.023 Uiso 1 1 calc R
C33 C 0.3375(4) 0.3511(5) 0.3081(4) 0.0306(12) Uani 1 1 d .
C39 C 0.7881(3) 0.6758(3) 0.0185(3) 0.0153(9) Uani 1 1 d .
C14 C 1.1351(4) 0.8085(4) 0.2615(3) 0.0257(11) Uani 1 1 d .
H14 H 1.1536 0.8763 0.2760 0.031 Uiso 1 1 calc R
C51 C 0.9665(4) 0.1295(4) 0.1579(3) 0.0247(11) Uani 1 1 d .
C46 C 0.4930(4) 0.3141(4) -0.0595(3) 0.0270(11) Uani 1 1 d .
H46A H 0.5441 0.3195 -0.0864 0.032 Uiso 1 1 calc R
H46B H 0.4320 0.2768 -0.0977 0.032 Uiso 1 1 calc R
C19 C 1.0155(4) 0.8346(4) 0.5348(3) 0.0192(10) Uani 1 1 d .
H19A H 1.0708 0.8415 0.5124 0.023 Uiso 1 1 calc R
H19B H 1.0351 0.8761 0.5859 0.023 Uiso 1 1 calc R
C17 C 1.1093(5) 0.6719(4) 0.1670(4) 0.0324(13) Uani 1 1 d .
H17 H 1.1091 0.6457 0.1158 0.039 Uiso 1 1 calc R
C38 C 0.5740(4) 0.5224(4) -0.0934(3) 0.0213(10) Uani 1 1 d .
H38A H 0.6117 0.4673 -0.1079 0.026 Uiso 1 1 calc R
H38B H 0.5734 0.5812 -0.1283 0.026 Uiso 1 1 calc R
C41 C 0.8060(4) 0.7917(4) -0.0813(3) 0.0277(12) Uani 1 1 d .
H41 H 0.7909 0.8105 -0.1377 0.033 Uiso 1 1 calc R
C29 C 0.3539(4) 0.5025(4) 0.0211(3) 0.0220(10) Uani 1 1 d .
H29A H 0.3325 0.5643 -0.0128 0.026 Uiso 1 1 calc R
H29B H 0.3019 0.4878 0.0457 0.026 Uiso 1 1 calc R
C47 C 0.5416(4) 0.2568(4) 0.0231(3) 0.0236(11) Uani 1 1 d .
H47A H 0.4867 0.2322 0.0416 0.028 Uiso 1 1 calc R
H47B H 0.5813 0.1985 0.0158 0.028 Uiso 1 1 calc R
C43 C 0.9082(4) 0.9509(4) -0.0372(4) 0.0302(12) Uani 1 1 d .
H43A H 0.9811 0.9413 -0.0292 0.045 Uiso 1 1 calc GR
H43B H 0.9031 1.0040 0.0002 0.045 Uiso 1 1 calc GR
H43C H 0.8681 0.9699 -0.0953 0.045 Uiso 1 1 calc GR
C40 C 0.7685(4) 0.7026(4) -0.0646(3) 0.0272(11) Uani 1 1 d .
H40 H 0.7294 0.6594 -0.1090 0.033 Uiso 1 1 calc R
C22 C 0.6799(4) 0.9723(4) 0.3313(3) 0.0233(10) Uani 1 1 d .
H22 H 0.7417 1.0108 0.3461 0.028 Uiso 1 1 calc R
C26 C 0.4994(4) 0.8608(4) 0.2861(4) 0.0276(12) Uani 1 1 d .
H26 H 0.4372 0.8227 0.2696 0.033 Uiso 1 1 calc R
C18 C 1.0771(5) 0.6128(4) 0.2172(3) 0.0257(11) Uani 1 1 d .
H18 H 1.0561 0.5457 0.2013 0.031 Uiso 1 1 calc R
C53 C 0.9405(5) 0.2286(4) 0.1291(4) 0.0319(13) Uani 1 1 d .
H53 H 0.9838 0.2641 0.1073 0.038 Uiso 1 1 calc R
C23 C 0.5888(4) 1.0159(4) 0.3287(3) 0.0272(11) Uani 1 1 d .
H23 H 0.5890 1.0847 0.3428 0.033 Uiso 1 1 calc R
C27 C 0.5898(4) 0.8154(4) 0.2900(3) 0.0225(10) Uani 1 1 d .
H27 H 0.5903 0.7462 0.2776 0.027 Uiso 1 1 calc R
C13 C 1.1011(4) 0.7499(4) 0.3130(3) 0.0225(10) Uani 1 1 d .
H13 H 1.0959 0.7776 0.3619 0.027 Uiso 1 1 calc R
C20 C 0.9128(4) 0.8733(4) 0.4698(3) 0.0228(10) Uani 1 1 d .
H20A H 0.8645 0.8914 0.4973 0.027 Uiso 1 1 calc R
H20B H 0.9254 0.9336 0.4418 0.027 Uiso 1 1 calc R
C28 C 0.3605(4) 0.4157(4) -0.0336(3) 0.0242(11) Uani 1 1 d .
H28A H 0.3527 0.3519 -0.0075 0.029 Uiso 1 1 calc R
H28B H 0.3026 0.4206 -0.0889 0.029 Uiso 1 1 calc R
C36 C 0.3362(4) 0.5126(4) 0.2465(3) 0.0247(11) Uani 1 1 d .
H36 H 0.3061 0.5770 0.2317 0.030 Uiso 1 1 calc R
C15 C 1.1423(4) 0.7695(4) 0.1895(4) 0.0274(12) Uani 1 1 d .
C31 C 0.4653(4) 0.3905(4) 0.2500(4) 0.0291(12) Uani 1 1 d .
H31 H 0.5239 0.3717 0.2379 0.035 Uiso 1 1 calc R
C16 C 1.1826(5) 0.8311(5) 0.1347(4) 0.0403(15) Uani 1 1 d .
H16A H 1.1320 0.8295 0.0769 0.060 Uiso 1 1 calc GR
H16B H 1.2487 0.8033 0.1371 0.060 Uiso 1 1 calc GR
H16C H 1.1930 0.9004 0.1547 0.060 Uiso 1 1 calc GR
C32 C 0.4228(5) 0.3248(5) 0.2895(4) 0.0338(13) Uani 1 1 d .
H32 H 0.4525 0.2602 0.3044 0.041 Uiso 1 1 calc R
C35 C 0.2963(4) 0.4456(4) 0.2866(3) 0.0286(12) Uani 1 1 d .
H35 H 0.2387 0.4649 0.2999 0.034 Uiso 1 1 calc R
C44 C 0.8830(4) 0.8277(4) 0.0642(3) 0.0258(11) Uani 1 1 d .
H44 H 0.9224 0.8711 0.1084 0.031 Uiso 1 1 calc R
C9 C 0.5813(4) 0.4856(5) 0.4833(4) 0.0300(12) Uani 1 1 d .
H9 H 0.5987 0.4172 0.4963 0.036 Uiso 1 1 calc R
C37 C 0.4624(4) 0.4899(4) -0.1090(3) 0.0257(11) Uani 1 1 d .
H37A H 0.4210 0.5493 -0.1066 0.031 Uiso 1 1 calc R
H37B H 0.4303 0.4603 -0.1655 0.031 Uiso 1 1 calc R
C25 C 0.3970(5) 1.0108(5) 0.3012(4) 0.0390(14) Uani 1 1 d .
H25A H 0.3603 1.0374 0.2448 0.058 Uiso 1 1 calc GR
H25B H 0.4124 1.0655 0.3419 0.058 Uiso 1 1 calc GR
H25C H 0.3533 0.9610 0.3137 0.058 Uiso 1 1 calc GR
C6 C 0.4590(4) 0.6209(6) 0.4573(4) 0.0366(15) Uani 1 1 d .
C4 C 0.6266(4) 0.6495(5) 0.4532(4) 0.0299(12) Uani 1 1 d .
H4 H 0.6753 0.6941 0.4452 0.036 Uiso 1 1 calc R
C8 C 0.4848(4) 0.5212(5) 0.4751(4) 0.0356(14) Uani 1 1 d .
H8 H 0.4353 0.4766 0.4818 0.043 Uiso 1 1 calc R
C5 C 0.5301(5) 0.6836(5) 0.4454(4) 0.0390(15) Uani 1 1 d .
H5 H 0.5125 0.7517 0.4316 0.047 Uiso 1 1 calc R
C7 C 0.3536(5) 0.6583(8) 0.4488(5) 0.058(2) Uani 1 1 d .
H7A H 0.3078 0.6012 0.4449 0.087 Uiso 1 1 calc GR
H7B H 0.3242 0.6992 0.3981 0.087 Uiso 1 1 calc GR
H7C H 0.3601 0.6988 0.4977 0.087 Uiso 1 1 calc GR
C52 C 1.0645(4) 0.0825(5) 0.1572(4) 0.0333(13) Uani 1 1 d .
H52A H 1.1248 0.1127 0.2013 0.050 Uiso 1 1 calc GR
H52B H 1.0692 0.0940 0.1028 0.050 Uiso 1 1 calc GR
H52C H 1.0634 0.0104 0.1672 0.050 Uiso 1 1 calc GR
C34 C 0.2892(6) 0.2771(6) 0.3487(5) 0.0469(17) Uani 1 1 d .
H34A H 0.2323 0.2417 0.3053 0.070 Uiso 1 1 calc GR
H34B H 0.2621 0.3128 0.3856 0.070 Uiso 1 1 calc GR
H34C H 0.3418 0.2287 0.3814 0.070 Uiso 1 1 calc GR

loop_
_atom_site_aniso_label
_atom_site_aniso_U_11
_atom_site_aniso_U_22
_atom_site_aniso_U_33
_atom_site_aniso_U_23
_atom_site_aniso_U_13
_atom_site_aniso_U_12
Co1 0.0122(3) 0.0130(3) 0.0117(3) -0.0002(2) 0.0029(2) 0.0006(2)
Co2 0.0145(3) 0.0103(3) 0.0131(3) -0.0005(2) 0.0031(2) -0.0012(2)
Ca1 0.0131(4) 0.0120(4) 0.0115(4) -0.0013(3) 0.0030(3) -0.0013(3)
S2 0.0124(5) 0.0150(5) 0.0139(5) 0.0002(4) 0.0053(4) 0.0005(4)
S1 0.0159(5) 0.0186(6) 0.0144(5) 0.0026(4) 0.0066(4) 0.0008(4)
S5 0.0181(5) 0.0138(6) 0.0134(5) 0.0001(4) 0.0064(4) -0.0009(4)
S6 0.0182(5) 0.0103(5) 0.0177(5) -0.0005(4) 0.0043(4) 0.0001(4)
S4 0.0128(5) 0.0146(6) 0.0202(5) -0.0016(4) 0.0058(4) 0.0001(4)
S3 0.0186(5) 0.0113(5) 0.0151(5) -0.0002(4) 0.0024(4) 0.0004(4)
O4 0.0187(16) 0.0201(19) 0.0223(17) 0.0032(14) 0.0104(14) 0.0033(13)
O11 0.0215(17) 0.0141(17) 0.0195(17) -0.0029(14) 0.0051(14) -0.0022(13)
O7 0.0163(15) 0.0185(17) 0.0215(17) -0.0047(14) 0.0052(13) -0.0023(13)
O3 0.0180(16) 0.0204(18) 0.0184(16) -0.0047(14) 0.0058(13) -0.0032(14)
O10 0.0274(18) 0.0207(19) 0.0234(18) 0.0011(14) 0.0101(15) 0.0044(15)
O9 0.0224(16) 0.0186(17) 0.0137(15) 0.0014(13) 0.0062(13) -0.0025(14)
O12 0.0251(18) 0.0160(18) 0.0246(18) 0.0014(14) 0.0094(15) -0.0008(14)
O8 0.0187(16) 0.0173(17) 0.0292(18) -0.0021(15) 0.0083(14) 0.0004(14)
O2 0.032(2) 0.024(2) 0.027(2) 0.0085(16) 0.0147(17) 0.0040(16)
O6 0.0286(19) 0.0162(18) 0.031(2) 0.0040(15) 0.0115(16) -0.0009(15)
O1 0.0221(17) 0.0233(19) 0.0178(16) 0.0010(14) 0.0084(14) -0.0019(14)
O5 0.0231(17) 0.0148(17) 0.0195(17) -0.0032(13) 0.0044(14) -0.0007(13)
N3 0.0128(17) 0.020(2) 0.0122(18) 0.0001(15) 0.0042(15) 0.0018(15)
N4 0.021(2) 0.012(2) 0.0161(19) -0.0017(15) -0.0036(16) 0.0022(16)
N8 0.0184(19) 0.0095(19) 0.019(2) -0.0009(15) -0.0018(16) 0.0013(15)
N2 0.0151(18) 0.026(2) 0.0114(18) 0.0011(16) 0.0044(15) -0.0048(16)
N7 0.0177(18) 0.020(2) 0.0135(18) 0.0005(16) 0.0027(15) -0.0056(16)
N1 0.0147(18) 0.017(2) 0.0151(19) 0.0003(16) 0.0034(15) 0.0018(15)
N5 0.021(2) 0.0112(19) 0.0157(19) -0.0020(15) 0.0025(16) -0.0054(16)
N6 0.0125(18) 0.021(2) 0.0182(19) -0.0055(16) 0.0042(15) -0.0013(15)
C48 0.021(2) 0.014(2) 0.017(2) -0.0004(18) 0.0040(19) 0.0048(18)
C12 0.014(2) 0.018(2) 0.016(2) 0.0036(19) 0.0053(17) 0.0010(18)
C30 0.017(2) 0.018(3) 0.018(2) -0.0006(18) 0.0069(18) -0.0018(18)
C49 0.023(2) 0.015(2) 0.014(2) -0.0013(17) 0.0031(18) -0.0016(18)
C3 0.013(2) 0.028(3) 0.017(2) -0.002(2) 0.0069(17) 0.0023(19)
C21 0.022(2) 0.017(2) 0.011(2) 0.0028(18) 0.0024(18) 0.0074(19)
C1 0.019(2) 0.023(3) 0.016(2) -0.0041(19) 0.0058(18) 0.0009(19)
C2 0.016(2) 0.032(3) 0.015(2) 0.001(2) 0.0062(18) -0.001(2)
C11 0.0132(19) 0.021(2) 0.016(2) -0.0002(19) 0.0043(16) 0.0021(18)
C54 0.033(3) 0.021(3) 0.034(3) 0.011(2) 0.017(2) 0.006(2)
C50 0.024(2) 0.014(2) 0.018(2) 0.0006(18) 0.0021(19) 0.0032(19)
C42 0.016(2) 0.017(2) 0.032(3) 0.007(2) 0.010(2) -0.0007(18)
C45 0.020(2) 0.023(3) 0.015(2) 0.004(2) 0.0002(18) -0.001(2)
C24 0.031(3) 0.026(3) 0.018(2) 0.002(2) 0.006(2) 0.010(2)
C10 0.018(2) 0.020(3) 0.015(2) 0.0018(18) 0.0013(17) 0.0018(19)
C33 0.030(3) 0.035(3) 0.029(3) 0.003(2) 0.015(2) -0.006(2)
C39 0.016(2) 0.013(2) 0.019(2) 0.0022(17) 0.0079(17) -0.0011(17)
C14 0.026(3) 0.018(3) 0.026(3) 0.004(2) 0.003(2) -0.001(2)
C51 0.024(3) 0.024(3) 0.024(3) 0.000(2) 0.006(2) 0.006(2)
C46 0.031(3) 0.019(3) 0.022(3) -0.007(2) 0.000(2) 0.004(2)
C19 0.020(2) 0.013(2) 0.020(2) -0.0039(19) 0.0030(19) -0.0023(18)
C17 0.053(4) 0.026(3) 0.029(3) 0.005(2) 0.028(3) 0.010(3)
C38 0.027(2) 0.022(3) 0.012(2) -0.0009(19) 0.0046(19) -0.005(2)
C41 0.033(3) 0.029(3) 0.020(3) 0.006(2) 0.010(2) -0.005(2)
C29 0.015(2) 0.020(2) 0.024(3) 0.002(2) 0.0007(19) -0.0024(19)
C47 0.025(3) 0.016(3) 0.022(3) -0.002(2) 0.001(2) -0.002(2)
C43 0.029(3) 0.021(3) 0.039(3) 0.007(2) 0.011(2) -0.005(2)
C40 0.036(3) 0.027(3) 0.020(3) -0.003(2) 0.012(2) -0.008(2)
C22 0.024(2) 0.015(2) 0.025(2) -0.002(2) 0.003(2) -0.001(2)
C26 0.023(3) 0.026(3) 0.031(3) -0.001(2) 0.007(2) -0.003(2)
C18 0.041(3) 0.015(2) 0.024(3) -0.003(2) 0.016(2) 0.002(2)
C53 0.032(3) 0.030(3) 0.039(3) 0.011(3) 0.020(3) 0.002(2)
C23 0.035(3) 0.019(3) 0.023(3) -0.004(2) 0.005(2) 0.005(2)
C27 0.024(2) 0.015(2) 0.023(2) 0.001(2) 0.004(2) 0.0007(19)
C13 0.028(3) 0.019(3) 0.018(2) -0.0002(19) 0.007(2) 0.001(2)
C20 0.025(3) 0.016(2) 0.019(2) -0.0047(19) 0.000(2) 0.003(2)
C28 0.020(2) 0.025(3) 0.022(3) 0.000(2) 0.002(2) 0.001(2)
C36 0.022(2) 0.028(3) 0.022(2) -0.002(2) 0.006(2) 0.001(2)
C15 0.027(3) 0.028(3) 0.030(3) 0.012(2) 0.014(2) 0.005(2)
C31 0.030(3) 0.023(3) 0.043(3) 0.004(2) 0.023(3) 0.004(2)
C16 0.047(4) 0.035(3) 0.050(4) 0.018(3) 0.030(3) 0.007(3)
C32 0.038(3) 0.026(3) 0.043(3) 0.007(3) 0.021(3) 0.005(3)
C35 0.027(3) 0.037(3) 0.028(3) -0.006(2) 0.017(2) -0.004(2)
C44 0.023(3) 0.023(3) 0.024(3) -0.001(2) 0.002(2) -0.005(2)
C9 0.024(3) 0.035(3) 0.033(3) -0.001(2) 0.013(2) -0.003(2)
C37 0.028(3) 0.023(3) 0.018(2) 0.004(2) 0.000(2) 0.000(2)
C25 0.034(3) 0.043(4) 0.039(3) 0.002(3) 0.013(3) 0.014(3)
C6 0.020(3) 0.062(4) 0.026(3) 0.000(3) 0.007(2) 0.009(3)
C4 0.024(3) 0.032(3) 0.038(3) 0.010(3) 0.016(2) 0.004(2)
C8 0.026(3) 0.049(4) 0.037(3) -0.005(3) 0.018(3) -0.014(3)
C5 0.030(3) 0.044(4) 0.044(4) 0.008(3) 0.015(3) 0.013(3)
C7 0.025(3) 0.099(7) 0.052(4) 0.004(5) 0.017(3) 0.010(4)
C52 0.031(3) 0.032(3) 0.038(3) 0.005(3) 0.014(3) 0.009(2)
C34 0.045(4) 0.052(4) 0.053(4) 0.014(4) 0.030(3) -0.007(3)

loop_
_atom_type_symbol
_atom_type_description
_atom_type_scat_dispersion_real
_atom_type_scat_dispersion_imag
_atom_type_scat_source
C C 0.0033 0.0016 'International Tables Vol C Tables 4.2.6.8 and 6.1.1.4'
H H 0.0000 0.0000 'International Tables Vol C Tables 4.2.6.8 and 6.1.1.4'
Ca Ca 0.2262 0.3064 'International Tables Vol C Tables 4.2.6.8 and 6.1.1.4'
Co Co 0.3494 0.9721 'International Tables Vol C Tables 4.2.6.8 and 6.1.1.4'
N N 0.0061 0.0033 'International Tables Vol C Tables 4.2.6.8 and 6.1.1.4'
O O 0.0106 0.0060 'International Tables Vol C Tables 4.2.6.8 and 6.1.1.4'
S S 0.1246 0.1234 'International Tables Vol C Tables 4.2.6.8 and 6.1.1.4'

loop_
_geom_angle_atom_site_label_1
_geom_angle_atom_site_label_2
_geom_angle_atom_site_label_3
_geom_angle
N3 Co1 Ca1 94.32(12)
N3 Co1 N1 85.31(16)
N4 Co1 Ca1 95.07(12)
N4 Co1 N3 115.61(18)
N4 Co1 N2 119.66(19)
N4 Co1 N1 86.00(16)
N2 Co1 Ca1 94.55(12)
N2 Co1 N3 122.78(17)
N2 Co1 N1 84.81(16)
N1 Co1 Ca1 178.92(12)
N8 Co2 Ca1 92.59(12)
N8 Co2 N7 120.63(18)
N8 Co2 N5 85.31(16)
N7 Co2 Ca1 96.36(11)
N7 Co2 N5 86.76(16)
N5 Co2 Ca1 176.83(11)
N6 Co2 Ca1 94.58(12)
N6 Co2 N8 119.86(18)
N6 Co2 N7 117.68(18)
N6 Co2 N5 84.43(16)
O11 Ca1 O7 91.33(12)
O11 Ca1 O9 85.26(12)
O11 Ca1 O1 85.48(13)
O11 Ca1 O5 171.64(13)
O7 Ca1 O5 82.28(12)
O3 Ca1 O11 98.04(12)
O3 Ca1 O7 169.84(13)
O3 Ca1 O9 86.40(12)
O3 Ca1 O1 88.30(12)
O3 Ca1 O5 88.74(12)
O9 Ca1 O7 98.33(12)
O9 Ca1 O5 90.31(12)
O1 Ca1 O7 88.54(12)
O1 Ca1 O9 168.59(13)
O1 Ca1 O5 99.67(13)
O4 S2 O3 114.9(2)
O4 S2 N3 114.4(2)
O4 S2 C12 105.5(2)
O3 S2 N3 105.5(2)
O3 S2 C12 106.0(2)
N3 S2 C12 110.3(2)
O2 S1 O1 116.4(2)
O2 S1 N2 115.2(2)
O2 S1 C3 106.6(2)
O1 S1 N2 104.4(2)
O1 S1 C3 105.2(2)
N2 S1 C3 108.5(2)
O10 S5 O9 115.9(2)
O10 S5 N7 114.2(2)
O10 S5 C39 105.7(2)
O9 S5 N7 104.8(2)
O9 S5 C39 105.4(2)
N7 S5 C39 110.6(2)
O11 S6 N8 105.5(2)
O11 S6 C48 105.5(2)
O12 S6 O11 115.7(2)
O12 S6 N8 114.5(2)
O12 S6 C48 106.2(2)
N8 S6 C48 109.0(2)
O7 S4 N6 104.7(2)
O7 S4 C30 106.6(2)
O8 S4 O7 115.8(2)
O8 S4 N6 115.0(2)
O8 S4 C30 106.7(2)
N6 S4 C30 107.5(2)
O6 S3 O5 116.2(2)
O6 S3 N4 114.2(2)
O6 S3 C21 105.5(2)
O5 S3 N4 105.1(2)
O5 S3 C21 106.9(2)
N4 S3 C21 108.6(2)
S6 O11 Ca1 158.0(2)
S4 O7 Ca1 160.5(2)
S2 O3 Ca1 158.5(2)
S5 O9 Ca1 164.5(2)
S1 O1 Ca1 160.1(2)
S3 O5 Ca1 159.6(2)
S2 N3 Co1 121.0(2)
C11 N3 Co1 115.4(3)
C11 N3 S2 123.6(3)
S3 N4 Co1 122.5(2)
C20 N4 Co1 115.2(3)
C20 N4 S3 121.8(3)
S6 N8 Co2 123.6(2)
C47 N8 Co2 114.1(3)
C47 N8 S6 119.1(3)
S1 N2 Co1 121.8(2)
C2 N2 Co1 115.8(3)
C2 N2 S1 121.9(3)
S5 N7 Co2 110.1(2)
C38 N7 Co2 111.5(3)
C38 N7 S5 121.0(3)
C1 N1 Co1 106.2(3)
C1 N1 C10 113.8(4)
C1 N1 C19 113.4(4)
C10 N1 Co1 105.1(3)
C10 N1 C19 112.4(4)
C19 N1 Co1 105.0(3)
C46 N5 Co2 106.3(3)
C46 N5 C28 113.0(4)
C46 N5 C37 113.5(4)
C28 N5 Co2 106.9(3)
C28 N5 C37 112.2(4)
C37 N5 Co2 104.1(3)
S4 N6 Co2 122.4(2)
C29 N6 Co2 116.2(3)
C29 N6 S4 121.4(3)
C49 C48 S6 120.1(4)
C49 C48 C54 121.1(5)
C54 C48 S6 118.7(4)
C18 C12 S2 117.4(4)
C13 C12 S2 122.5(4)
C13 C12 C18 120.0(5)
C36 C30 S4 120.0(4)
C36 C30 C31 120.3(5)
C31 C30 S4 119.7(4)
C48 C49 H49 120.6
C48 C49 C50 118.7(5)
C50 C49 H49 120.6
C9 C3 S1 119.9(4)
C4 C3 S1 119.7(4)
C4 C3 C9 120.3(5)
C22 C21 S3 118.8(4)
C27 C21 S3 121.0(4)
C27 C21 C22 120.2(5)
N1 C1 H1A 109.5
N1 C1 H1B 109.5
N1 C1 C2 110.6(4)
H1A C1 H1B 108.1
C2 C1 H1A 109.5
C2 C1 H1B 109.5
N2 C2 C1 107.2(4)
N2 C2 H2A 110.3
N2 C2 H2B 110.3
C1 C2 H2A 110.3
C1 C2 H2B 110.3
H2A C2 H2B 108.5
N3 C11 H11A 110.1
N3 C11 H11B 110.1
N3 C11 C10 107.9(4)
H11A C11 H11B 108.4
C10 C11 H11A 110.1
C10 C11 H11B 110.1
C48 C54 H54 120.5
C53 C54 C48 119.0(5)
C53 C54 H54 120.5
C49 C50 H50 119.0
C51 C50 C49 122.0(5)
C51 C50 H50 119.0
C41 C42 C43 120.1(5)
C44 C42 C41 118.6(5)
C44 C42 C43 121.3(5)
C39 C45 H45 120.5
C44 C45 H45 120.5
C44 C45 C39 119.0(5)
C26 C24 C25 120.4(5)
C23 C24 C26 117.8(5)
C23 C24 C25 121.8(5)
N1 C10 C11 111.4(4)
N1 C10 H10A 109.3
N1 C10 H10B 109.3
C11 C10 H10A 109.3
C11 C10 H10B 109.3
H10A C10 H10B 108.0
C32 C33 C34 120.9(6)
C35 C33 C32 118.3(5)
C35 C33 C34 120.8(5)
C45 C39 S5 121.6(4)
C45 C39 C40 119.8(4)
C40 C39 S5 118.4(4)
C13 C14 H14 119.3
C15 C14 H14 119.3
C15 C14 C13 121.3(5)
C50 C51 C53 118.0(5)
C50 C51 C52 122.1(5)
C53 C51 C52 119.9(5)
N5 C46 H46A 109.4
N5 C46 H46B 109.4
N5 C46 C47 111.0(4)
H46A C46 H46B 108.0
C47 C46 H46A 109.4
C47 C46 H46B 109.4
N1 C19 H19A 109.2
N1 C19 H19B 109.2
N1 C19 C20 112.0(4)
H19A C19 H19B 107.9
C20 C19 H19A 109.2
C20 C19 H19B 109.2
C18 C17 H17 119.4
C18 C17 C15 121.1(5)
C15 C17 H17 119.4
N7 C38 H38A 110.2
N7 C38 H38B 110.2
N7 C38 C37 107.8(4)
H38A C38 H38B 108.5
C37 C38 H38A 110.2
C37 C38 H38B 110.2
C42 C41 H41 119.5
C40 C41 C42 121.0(5)
C40 C41 H41 119.5
N6 C29 H29A 110.1
N6 C29 H29B 110.1
N6 C29 C28 108.2(4)
H29A C29 H29B 108.4
C28 C29 H29A 110.1
C28 C29 H29B 110.1
N8 C47 C46 107.7(4)
N8 C47 H47A 110.2
N8 C47 H47B 110.2
C46 C47 H47A 110.2
C46 C47 H47B 110.2
H47A C47 H47B 108.5
C42 C43 H43A 109.5
C42 C43 H43B 109.5
C42 C43 H43C 109.5
H43A C43 H43B 109.5
H43A C43 H43C 109.5
H43B C43 H43C 109.5
C39 C40 H40 120.2
C41 C40 C39 119.7(5)
C41 C40 H40 120.2
C21 C22 H22 120.4
C23 C22 C21 119.2(5)
C23 C22 H22 120.4
C24 C26 H26 119.4
C27 C26 C24 121.3(5)
C27 C26 H26 119.4
C12 C18 H18 120.0
C17 C18 C12 120.0(5)
C17 C18 H18 120.0
C54 C53 C51 121.1(5)
C54 C53 H53 119.5
C51 C53 H53 119.5
C24 C23 H23 119.1
C22 C23 C24 121.9(5)
C22 C23 H23 119.1
C21 C27 H27 120.2
C26 C27 C21 119.6(5)
C26 C27 H27 120.2
C12 C13 C14 118.9(5)
C12 C13 H13 120.5
C14 C13 H13 120.5
N4 C20 C19 107.9(4)
N4 C20 H20A 110.1
N4 C20 H20B 110.1
C19 C20 H20A 110.1
C19 C20 H20B 110.1
H20A C20 H20B 108.4
N5 C28 C29 111.7(4)
N5 C28 H28A 109.3
N5 C28 H28B 109.3
C29 C28 H28A 109.3
C29 C28 H28B 109.3
H28A C28 H28B 107.9
C30 C36 H36 120.4
C35 C36 C30 119.3(5)
C35 C36 H36 120.4
C14 C15 C17 118.3(5)
C14 C15 C16 121.8(6)
C17 C15 C16 119.8(5)
C30 C31 H31 120.5
C32 C31 C30 119.0(5)
C32 C31 H31 120.5
C15 C16 H16A 109.5
C15 C16 H16B 109.5
C15 C16 H16C 109.5
H16A C16 H16B 109.5
H16A C16 H16C 109.5
H16B C16 H16C 109.5
C33 C32 H32 119.3
C31 C32 C33 121.4(5)
C31 C32 H32 119.3
C33 C35 H35 119.1
C36 C35 C33 121.8(5)
C36 C35 H35 119.1
C42 C44 H44 119.1
C45 C44 C42 121.8(5)
C45 C44 H44 119.1
C3 C9 H9 120.4
C8 C9 C3 119.1(6)
C8 C9 H9 120.4
N5 C37 C38 111.0(4)
N5 C37 H37A 109.4
N5 C37 H37B 109.4
C38 C37 H37A 109.4
C38 C37 H37B 109.4
H37A C37 H37B 108.0
C24 C25 H25A 109.5
C24 C25 H25B 109.5
C24 C25 H25C 109.5
H25A C25 H25B 109.5
H25A C25 H25C 109.5
H25B C25 H25C 109.5
C8 C6 C7 120.1(6)
C5 C6 C8 118.8(5)
C5 C6 C7 121.1(7)
C3 C4 H4 120.2
C3 C4 C5 119.7(5)
C5 C4 H4 120.2
C9 C8 C6 120.9(5)
C9 C8 H8 119.5
C6 C8 H8 119.5
C6 C5 C4 121.2(6)
C6 C5 H5 119.4
C4 C5 H5 119.4
C6 C7 H7A 109.5
C6 C7 H7B 109.5
C6 C7 H7C 109.5
H7A C7 H7B 109.5
H7A C7 H7C 109.5
H7B C7 H7C 109.5
C51 C52 H52A 109.5
C51 C52 H52B 109.5
C51 C52 H52C 109.5
H52A C52 H52B 109.5
H52A C52 H52C 109.5
H52B C52 H52C 109.5
C33 C34 H34A 109.5
C33 C34 H34B 109.5
C33 C34 H34C 109.5
H34A C34 H34B 109.5
H34A C34 H34C 109.5
H34B C34 H34C 109.5

loop_
_geom_bond_atom_site_label_1
_geom_bond_atom_site_label_2
_geom_bond_distance
Co1 Ca1 3.5307(11)
Co1 N3 1.928(4)
Co1 N4 1.914(4)
Co1 N2 1.915(4)
Co1 N1 2.063(4)
Co2 Ca1 3.5153(10)
Co2 N8 1.933(4)
Co2 N7 1.961(4)
Co2 N5 2.066(4)
Co2 N6 1.925(4)
Ca1 O11 2.319(3)
Ca1 O7 2.329(3)
Ca1 O3 2.313(3)
Ca1 O9 2.325(3)
Ca1 O1 2.323(3)
Ca1 O5 2.379(4)
S2 O4 1.438(3)
S2 O3 1.465(3)
S2 N3 1.559(4)
S2 C12 1.772(5)
S1 O2 1.441(4)
S1 O1 1.464(3)
S1 N2 1.566(4)
S1 C3 1.775(4)
S5 O10 1.435(4)
S5 O9 1.467(3)
S5 N7 1.579(4)
S5 C39 1.762(5)
S6 O11 1.467(4)
S6 O12 1.445(4)
S6 N8 1.571(4)
S6 C48 1.777(5)
S4 O7 1.468(3)
S4 O8 1.439(4)
S4 N6 1.562(4)
S4 C30 1.771(5)
S3 O6 1.437(4)
S3 O5 1.467(4)
S3 N4 1.567(4)
S3 C21 1.774(5)
N3 C11 1.470(6)
N4 C20 1.474(6)
N8 C47 1.480(6)
N2 C2 1.472(6)
N7 C38 1.467(6)
N1 C1 1.478(6)
N1 C10 1.483(6)
N1 C19 1.487(6)
N5 C46 1.473(7)
N5 C28 1.482(6)
N5 C37 1.493(6)
N6 C29 1.463(6)
C48 C49 1.382(7)
C48 C54 1.392(7)
C12 C18 1.398(7)
C12 C13 1.382(7)
C30 C36 1.384(7)
C30 C31 1.396(7)
C49 H49 0.9500
C49 C50 1.388(7)
C3 C9 1.384(7)
C3 C4 1.375(8)
C21 C22 1.391(7)
C21 C27 1.386(7)
C1 H1A 0.9900
C1 H1B 0.9900
C1 C2 1.538(7)
C2 H2A 0.9900
C2 H2B 0.9900
C11 H11A 0.9900
C11 H11B 0.9900
C11 C10 1.540(6)
C54 H54 0.9500
C54 C53 1.375(8)
C50 H50 0.9500
C50 C51 1.375(7)
C42 C41 1.384(8)
C42 C43 1.513(7)
C42 C44 1.383(7)
C45 H45 0.9500
C45 C39 1.388(7)
C45 C44 1.381(7)
C24 C26 1.404(8)
C24 C23 1.382(8)
C24 C25 1.511(8)
C10 H10A 0.9900
C10 H10B 0.9900
C33 C32 1.388(8)
C33 C35 1.379(8)
C33 C34 1.510(8)
C39 C40 1.402(7)
C14 H14 0.9500
C14 C13 1.397(7)
C14 C15 1.388(8)
C51 C53 1.413(8)
C51 C52 1.507(7)
C46 H46A 0.9900
C46 H46B 0.9900
C46 C47 1.533(7)
C19 H19A 0.9900
C19 H19B 0.9900
C19 C20 1.534(7)
C17 H17 0.9500
C17 C18 1.370(8)
C17 C15 1.388(9)
C38 H38A 0.9900
C38 H38B 0.9900
C38 C37 1.535(7)
C41 H41 0.9500
C41 C40 1.375(7)
C29 H29A 0.9900
C29 H29B 0.9900
C29 C28 1.522(7)
C47 H47A 0.9900
C47 H47B 0.9900
C43 H43A 0.9800
C43 H43B 0.9800
C43 H43C 0.9800
C40 H40 0.9500
C22 H22 0.9500
C22 C23 1.382(7)
C26 H26 0.9500
C26 C27 1.377(7)
C18 H18 0.9500
C53 H53 0.9500
C23 H23 0.9500
C27 H27 0.9500
C13 H13 0.9500
C20 H20A 0.9900
C20 H20B 0.9900
C28 H28A 0.9900
C28 H28B 0.9900
C36 H36 0.9500
C36 C35 1.373(7)
C15 C16 1.514(7)
C31 H31 0.9500
C31 C32 1.377(8)
C16 H16A 0.9800
C16 H16B 0.9800
C16 H16C 0.9800
C32 H32 0.9500
C35 H35 0.9500
C44 H44 0.9500
C9 H9 0.9500
C9 C8 1.381(8)
C37 H37A 0.9900
C37 H37B 0.9900
C25 H25A 0.9800
C25 H25B 0.9800
C25 H25C 0.9800
C6 C8 1.384(10)
C6 C5 1.371(9)
C6 C7 1.504(8)
C4 H4 0.9500
C4 C5 1.376(8)
C8 H8 0.9500
C5 H5 0.9500
C7 H7A 0.9800
C7 H7B 0.9800
C7 H7C 0.9800
C52 H52A 0.9800
C52 H52B 0.9800
C52 H52C 0.9800
C34 H34A 0.9800
C34 H34B 0.9800
C34 H34C 0.9800

loop_
_geom_torsion_atom_site_label_1
_geom_torsion_atom_site_label_2
_geom_torsion_atom_site_label_3
_geom_torsion_atom_site_label_4
_geom_torsion
Co1 N3 C11 C10 19.8(5)
Co1 N4 C20 C19 21.7(5)
Co1 N2 C2 C1 24.4(5)
Co1 N1 C1 C2 38.7(4)
Co1 N1 C10 C11 39.8(4)
Co1 N1 C19 C20 37.7(4)
Co2 N8 C47 C46 27.3(5)
Co2 N7 C38 C37 32.1(5)
Co2 N5 C46 C47 37.7(5)
Co2 N5 C28 C29 34.9(5)
Co2 N5 C37 C38 39.3(5)
Co2 N6 C29 C28 22.9(5)
S2 N3 C11 C10 -162.7(3)
S2 C12 C18 C17 -173.6(4)
S2 C12 C13 C14 172.5(4)
S1 N2 C2 C1 -162.8(3)
S1 C3 C9 C8 -176.5(4)
S1 C3 C4 C5 176.6(5)
S5 N7 C38 C37 164.1(3)
S5 C39 C40 C41 -175.4(4)
S6 N8 C47 C46 -172.3(4)
S6 C48 C49 C50 -176.4(4)
S6 C48 C54 C53 176.4(5)
S4 N6 C29 C28 -156.4(4)
S4 C30 C36 C35 176.9(4)
S4 C30 C31 C32 -176.4(5)
S3 N4 C20 C19 -150.3(4)
S3 C21 C22 C23 179.6(4)
S3 C21 C27 C26 -178.3(4)
O4 S2 O3 Ca1 164.5(5)
O4 S2 N3 Co1 -139.9(2)
O4 S2 N3 C11 42.7(4)
O4 S2 C12 C18 57.2(4)
O4 S2 C12 C13 -119.3(4)
O11 S6 N8 Co2 -11.1(3)
O11 S6 N8 C47 -169.5(4)
O11 S6 C48 C49 121.9(4)
O11 S6 C48 C54 -56.7(5)
O7 S4 N6 Co2 4.7(3)
O7 S4 N6 C29 -176.1(4)
O7 S4 C30 C36 131.1(4)
O7 S4 C30 C31 -51.8(5)
O3 S2 N3 Co1 -12.7(3)
O3 S2 N3 C11 169.9(4)
O3 S2 C12 C18 -65.0(4)
O3 S2 C12 C13 118.5(4)
O10 S5 O9 Ca1 -118.2(8)
O10 S5 N7 Co2 95.5(2)
O10 S5 N7 C38 -37.0(5)
O10 S5 C39 C45 -114.0(4)
O10 S5 C39 C40 61.6(4)
O9 S5 N7 Co2 -32.4(3)
O9 S5 N7 C38 -164.9(4)
O9 S5 C39 C45 9.2(4)
O9 S5 C39 C40 -175.1(4)
O12 S6 O11 Ca1 -130.6(5)
O12 S6 N8 Co2 117.2(3)
O12 S6 N8 C47 -41.2(4)
O12 S6 C48 C49 -1.4(5)
O12 S6 C48 C54 180.0(4)
O8 S4 O7 Ca1 -146.4(6)
O8 S4 N6 Co2 132.8(3)
O8 S4 N6 C29 -48.0(5)
O8 S4 C30 C36 6.8(5)
O8 S4 C30 C31 -176.1(4)
O2 S1 O1 Ca1 -160.4(6)
O2 S1 N2 Co1 132.1(3)
O2 S1 N2 C2 -40.2(5)
O2 S1 C3 C9 -23.0(5)
O2 S1 C3 C4 160.9(4)
O6 S3 O5 Ca1 132.5(6)
O6 S3 N4 Co1 -121.1(3)
O6 S3 N4 C20 50.3(5)
O6 S3 C21 C22 -43.2(4)
O6 S3 C21 C27 136.0(4)
O1 S1 N2 Co1 3.2(3)
O1 S1 N2 C2 -169.1(4)
O1 S1 C3 C9 101.1(4)
O1 S1 C3 C4 -75.0(5)
O5 S3 N4 Co1 7.4(3)
O5 S3 N4 C20 178.8(4)
O5 S3 C21 C22 -167.5(4)
O5 S3 C21 C27 11.8(5)
N3 S2 O3 Ca1 37.6(6)
N3 S2 C12 C18 -178.7(4)
N3 S2 C12 C13 4.8(5)
N3 C11 C10 N1 -39.9(5)
N4 S3 O5 Ca1 5.3(7)
N4 S3 C21 C22 79.6(4)
N4 S3 C21 C27 -101.2(4)
N8 S6 O11 Ca1 -3.0(6)
N8 S6 C48 C49 -125.2(4)
N8 S6 C48 C54 56.1(5)
N2 S1 O1 Ca1 -32.2(7)
N2 S1 C3 C9 -147.6(4)
N2 S1 C3 C4 36.3(5)
N7 S5 O9 Ca1 8.6(9)
N7 S5 C39 C45 121.9(4)
N7 S5 C39 C40 -62.4(4)
N7 C38 C37 N5 -48.5(6)
N1 C1 C2 N2 -41.6(5)
N1 C19 C20 N4 -39.8(6)
N5 C46 C47 N8 -43.1(6)
N6 S4 O7 Ca1 -18.7(7)
N6 S4 C30 C36 -117.1(4)
N6 S4 C30 C31 60.0(5)
N6 C29 C28 N5 -38.0(6)
C48 S6 O11 Ca1 112.4(6)
C48 S6 N8 Co2 -124.0(3)
C48 S6 N8 C47 77.6(4)
C48 C49 C50 C51 -0.4(7)
C48 C54 C53 C51 0.4(9)
C12 S2 O3 Ca1 -79.4(6)
C12 S2 N3 Co1 101.3(3)
C12 S2 N3 C11 -76.1(4)
C30 S4 O7 Ca1 95.1(7)
C30 S4 N6 Co2 -108.5(3)
C30 S4 N6 C29 70.7(4)
C30 C36 C35 C33 -0.7(8)
C30 C31 C32 C33 -0.3(9)
C49 C48 C54 C53 -2.2(8)
C49 C50 C51 C53 -1.4(8)
C49 C50 C51 C52 177.4(5)
C3 S1 O1 Ca1 82.0(7)
C3 S1 N2 Co1 -108.6(3)
C3 S1 N2 C2 79.1(4)
C3 C9 C8 C6 -0.8(9)
C3 C4 C5 C6 0.5(10)
C21 S3 O5 Ca1 -110.0(6)
C21 S3 N4 Co1 121.6(3)
C21 S3 N4 C20 -67.1(5)
C21 C22 C23 C24 -1.0(8)
C1 N1 C10 C11 155.6(4)
C1 N1 C19 C20 -77.8(5)
C54 C48 C49 C50 2.2(7)
C50 C51 C53 C54 1.4(8)
C42 C41 C40 C39 1.8(9)
C45 C39 C40 C41 0.3(8)
C24 C26 C27 C21 -1.7(8)
C10 N1 C1 C2 -76.4(5)
C10 N1 C19 C20 151.4(4)
C39 S5 O9 Ca1 125.3(8)
C39 S5 N7 Co2 -145.4(2)
C39 S5 N7 C38 82.1(4)
C39 C45 C44 C42 0.6(8)
C46 N5 C28 C29 151.5(4)
C46 N5 C37 C38 -75.8(5)
C19 N1 C1 C2 153.5(4)
C19 N1 C10 C11 -73.8(5)
C41 C42 C44 C45 1.4(8)
C43 C42 C41 C40 178.4(5)
C43 C42 C44 C45 -179.6(5)
C22 C21 C27 C26 0.9(7)
C26 C24 C23 C22 0.2(8)
C18 C12 C13 C14 -3.9(7)
C18 C17 C15 C14 -4.5(9)
C18 C17 C15 C16 176.9(6)
C23 C24 C26 C27 1.1(8)
C27 C21 C22 C23 0.4(7)
C13 C12 C18 C17 3.0(8)
C13 C14 C15 C17 3.6(8)
C13 C14 C15 C16 -177.8(5)
C28 N5 C46 C47 -79.2(5)
C28 N5 C37 C38 154.5(4)
C36 C30 C31 C32 0.7(8)
C15 C14 C13 C12 0.6(8)
C15 C17 C18 C12 1.2(9)
C31 C30 C36 C35 -0.2(8)
C32 C33 C35 C36 1.1(9)
C35 C33 C32 C31 -0.6(9)
C44 C42 C41 C40 -2.6(8)
C44 C45 C39 S5 174.1(4)
C44 C45 C39 C40 -1.5(7)
C9 C3 C4 C5 0.6(8)
C37 N5 C46 C47 151.5(4)
C37 N5 C28 C29 -78.6(5)
C25 C24 C26 C27 179.7(5)
C25 C24 C23 C22 -178.3(5)
C4 C3 C9 C8 -0.4(8)
C8 C6 C5 C4 -1.7(10)
C5 C6 C8 C9 1.8(9)
C7 C6 C8 C9 -179.9(6)
C7 C6 C5 C4 180.0(6)
C52 C51 C53 C54 -177.4(6)
C34 C33 C32 C31 177.8(6)
C34 C33 C35 C36 -177.2(6)

loop_
_twin_individual_id
_twin_individual_mass_fraction_refined
1 0.806(14)
2 0.194(14)
